data_7116298
loop_
_publ_author_name
'Jia, Jinlong'
'Shi, Jingjing'
'Zhou, Jie'
'Liu, Xuelei'
'Song, Yanling'
'Xu, H. Eric'
'Yi, Wei'

_publ_section_title
;
 Rhodium(iii)-catalyzed C-H activation and intermolecular annulation with
 terminal alkynes: from indoles to carbazoles.
;
_journal_issue 14
_journal_name_full 'Chemical communications (Cambridge, England)'
_journal_page_first 2925
_journal_paper_doi 10.1039/c4cc09823d
_journal_volume 51
_journal_year 2015
_chemical_formula_sum 'C32 H23 N3 O4'
_chemical_formula_weight 513.53
_chemical_name_common 20120034
_chemical_name_systematic 3aa
_space_group_IT_number 14
_symmetry_cell_setting monoclinic
_symmetry_space_group_name_Hall '-P 2ybc'
_symmetry_space_group_name_H-M 'P 1 21/c 1'
_atom_sites_solution_hydrogens geom
_atom_sites_solution_primary direct
_atom_sites_solution_secondary difmap
_audit_creation_method SHELXL-97
_audit_update_record
;
2014-12-01 deposited with the CCDC.
2015-01-05 downloaded from the CCDC.
;
_cell_angle_alpha 90.00
_cell_angle_beta 98.172(6)
_cell_angle_gamma 90.00
_cell_formula_units_Z 4
_cell_length_a 27.800(4)
_cell_length_b 8.1692(14)
_cell_length_c 10.9466(18)
_cell_measurement_reflns_used 6169
_cell_measurement_temperature 296(2)
_cell_measurement_theta_max 54.87
_cell_measurement_theta_min 4.50
_cell_volume 2460.8(7)
_computing_cell_refinement 'Bruker SAINT'
_computing_data_collection 'Bruker APEX2'
_computing_data_reduction 'Bruker SAINT'
_computing_molecular_graphics 'Bruker SHELXTL'
_computing_publication_material 'Bruker SHELXTL'
_computing_structure_refinement 'SHELXL-97 (Sheldrick, 2008)'
_computing_structure_solution 'SHELXS-97 (Sheldrick, 2008)'
_diffrn_ambient_temperature 296(2)
_diffrn_measured_fraction_theta_full 0.994
_diffrn_measured_fraction_theta_max 0.994
_diffrn_measurement_device_type 'Bruker APEX-II CCD'
_diffrn_measurement_method '\f and \w scans'
_diffrn_radiation_monochromator graphite
_diffrn_radiation_source 'fine-focus sealed tube'
_diffrn_radiation_type MoK\a
_diffrn_radiation_wavelength 0.71073
_diffrn_reflns_av_R_equivalents 0.0224
_diffrn_reflns_av_sigmaI/netI 0.0248
_diffrn_reflns_limit_h_max 31
_diffrn_reflns_limit_h_min -36
_diffrn_reflns_limit_k_max 8
_diffrn_reflns_limit_k_min -10
_diffrn_reflns_limit_l_max 13
_diffrn_reflns_limit_l_min -14
_diffrn_reflns_number 21239
_diffrn_reflns_theta_full 27.57
_diffrn_reflns_theta_max 27.57
_diffrn_reflns_theta_min 0.74
_exptl_absorpt_coefficient_mu 0.093
_exptl_absorpt_correction_T_max 0.7456
_exptl_absorpt_correction_T_min 0.6526
_exptl_absorpt_correction_type multi-scan
_exptl_absorpt_process_details sadabs
_exptl_crystal_colour colorless
_exptl_crystal_density_diffrn 1.386
_exptl_crystal_density_meas 1.30
_exptl_crystal_density_method 'not measured'
_exptl_crystal_description prism
_exptl_crystal_F_000 1072
_exptl_crystal_size_max 0.3
_exptl_crystal_size_mid 0.2
_exptl_crystal_size_min 0.05
_refine_diff_density_max 0.174
_refine_diff_density_min -0.171
_refine_diff_density_rms 0.034
_refine_ls_extinction_coef 0.0043(5)
_refine_ls_extinction_expression Fc^*^=kFc[1+0.001xFc^2^\l^3^/sin(2\q)]^-1/4^
_refine_ls_extinction_method none
_refine_ls_goodness_of_fit_ref 1.023
_refine_ls_hydrogen_treatment mixed
_refine_ls_matrix_type full
_refine_ls_number_parameters 354
_refine_ls_number_reflns 5660
_refine_ls_number_restraints 0
_refine_ls_restrained_S_all 1.023
_refine_ls_R_factor_all 0.0673
_refine_ls_R_factor_gt 0.0429
_refine_ls_shift/su_max 0.000
_refine_ls_shift/su_mean 0.000
_refine_ls_structure_factor_coef Fsqd
_refine_ls_weighting_details 'calc w=1/[\s^2^(Fo^2^)+(0.0579P)^2^+0.4381P] where P=(Fo^2^+2Fc^2^)/3'
_refine_ls_weighting_scheme calc
_refine_ls_wR_factor_gt 0.1076
_refine_ls_wR_factor_ref 0.1225
_reflns_number_gt 3975
_reflns_number_total 5660
_reflns_threshold_expression >2sigma(I)
_cod_data_source_file c4cc09823d2.cif
_cod_data_source_block I:\Report\2014\2014552\mo_2014552.CIF
_cod_depositor_comments 'Adding full bibliography for 7116298.cif.'
_cod_original_sg_symbol_H-M P21/c
_cod_database_code 7116298

loop_
_symmetry_equiv_pos_as_xyz
'x, y, z'
'-x, y+1/2, -z+1/2'
'-x, -y, -z'
'x, -y-1/2, z-1/2'

loop_
_atom_site_label
_atom_site_type_symbol
_atom_site_fract_x
_atom_site_fract_y
_atom_site_fract_z
_atom_site_U_iso_or_equiv
_atom_site_adp_type
_atom_site_occupancy
_atom_site_symmetry_multiplicity
_atom_site_calc_flag
_atom_site_refinement_flags
O2 O -0.01038(4) 0.41094(17) -0.22099(11) 0.0653(3) Uani 1 1 d .
O4 O 0.45312(4) 0.45390(15) -0.19307(10) 0.0563(3) Uani 1 1 d .
O3 O 0.48647(4) 0.2820(2) -0.04748(12) 0.0795(4) Uani 1 1 d .
O1 O -0.03253(4) 0.2247(2) -0.09118(13) 0.0874(5) Uani 1 1 d .
N1 N 0.25590(4) 0.52710(16) 0.44386(10) 0.0439(3) Uani 1 1 d .
N3 N 0.17873(5) 0.6014(2) 0.48261(11) 0.0585(4) Uani 1 1 d .
N2 N 0.24370(5) 0.5754(2) 0.64580(12) 0.0631(4) Uani 1 1 d .
C24 C -0.05767(7) 0.4022(3) -0.2931(2) 0.0788(6) Uani 1 1 d .
H24A H -0.0629 0.2940 -0.3267 0.118 Uiso 1 1 calc R
H24B H -0.0597 0.4802 -0.3592 0.118 Uiso 1 1 calc R
H24C H -0.0820 0.4263 -0.2417 0.118 Uiso 1 1 calc R
C23 C -0.00232(6) 0.3148(2) -0.12236(15) 0.0537(4) Uani 1 1 d .
C20 C 0.04793(5) 0.3322(2) -0.05728(13) 0.0462(4) Uani 1 1 d .
C19 C 0.06138(6) 0.2506(2) 0.05293(15) 0.0613(5) Uani 1 1 d .
H19 H 0.0390 0.1846 0.0851 0.074 Uiso 1 1 calc R
C18 C 0.10781(6) 0.2665(2) 0.11533(15) 0.0583(5) Uani 1 1 d .
H18 H 0.1162 0.2120 0.1899 0.070 Uiso 1 1 calc R
C17 C 0.14239(5) 0.3625(2) 0.06902(13) 0.0435(3) Uani 1 1 d .
C3 C 0.19162(5) 0.38882(19) 0.13763(13) 0.0433(3) Uani 1 1 d .
C4 C 0.23259(5) 0.38409(19) 0.07685(13) 0.0443(4) Uani 1 1 d .
H4 H 0.2286 0.3580 -0.0067 0.053 Uiso 1 1 calc R
C5 C 0.27893(5) 0.41700(18) 0.13687(13) 0.0407(3) Uani 1 1 d .
C25 C 0.32188(5) 0.39751(18) 0.07100(13) 0.0396(3) Uani 1 1 d .
C30 C 0.35926(6) 0.2920(2) 0.11723(13) 0.0471(4) Uani 1 1 d .
H30 H 0.3564 0.2293 0.1868 0.056 Uiso 1 1 calc R
C29 C 0.40044(5) 0.2791(2) 0.06130(13) 0.0464(4) Uani 1 1 d .
H29 H 0.4251 0.2079 0.0935 0.056 Uiso 1 1 calc R
C28 C 0.40548(5) 0.37107(19) -0.04267(12) 0.0403(3) Uani 1 1 d .
C31 C 0.45230(5) 0.3618(2) -0.09271(14) 0.0473(4) Uani 1 1 d .
C32 C 0.49838(6) 0.4582(3) -0.24321(18) 0.0672(5) Uani 1 1 d .
H32A H 0.5235 0.5018 -0.1826 0.101 Uiso 1 1 calc R
H32B H 0.4948 0.5263 -0.3154 0.101 Uiso 1 1 calc R
H32C H 0.5070 0.3493 -0.2650 0.101 Uiso 1 1 calc R
C26 C 0.32605(5) 0.48262(19) -0.03675(13) 0.0440(4) Uani 1 1 d .
H26 H 0.3006 0.5488 -0.0719 0.053 Uiso 1 1 calc R
C27 C 0.36748(5) 0.47063(19) -0.09259(13) 0.0440(4) Uani 1 1 d .
H27 H 0.3698 0.5298 -0.1641 0.053 Uiso 1 1 calc R
C2 C 0.19652(5) 0.4282(2) 0.26263(13) 0.0451(4) Uani 1 1 d .
H2 H 0.1699 0.4257 0.3052 0.054 Uiso 1 1 calc R
C1 C 0.24221(5) 0.47123(19) 0.32187(12) 0.0412(3) Uani 1 1 d .
C12 C 0.30656(5) 0.55879(19) 0.45964(13) 0.0422(3) Uani 1 1 d .
C7 C 0.32432(5) 0.52473(18) 0.34857(13) 0.0412(3) Uani 1 1 d .
C6 C 0.28365(5) 0.46625(18) 0.26123(13) 0.0401(3) Uani 1 1 d .
C8 C 0.37312(5) 0.5572(2) 0.33978(15) 0.0480(4) Uani 1 1 d .
H8 H 0.3854 0.5371 0.2665 0.058 Uiso 1 1 calc R
C9 C 0.40266(6) 0.6190(2) 0.44055(15) 0.0538(4) Uani 1 1 d .
H9 H 0.4352 0.6404 0.4355 0.065 Uiso 1 1 calc R
C10 C 0.38433(6) 0.6498(2) 0.54951(15) 0.0541(4) Uani 1 1 d .
H10 H 0.4050 0.6910 0.6167 0.065 Uiso 1 1 calc R
C11 C 0.33648(6) 0.6215(2) 0.56157(14) 0.0494(4) Uani 1 1 d .
H11 H 0.3246 0.6433 0.6351 0.059 Uiso 1 1 calc R
C13 C 0.22435(5) 0.56886(19) 0.52825(13) 0.0433(4) Uani 1 1 d .
C16 C 0.14992(6) 0.6454(3) 0.56508(15) 0.0622(5) Uani 1 1 d .
H16 H 0.1173 0.6664 0.5373 0.075 Uiso 1 1 calc R
C15 C 0.16618(6) 0.6608(2) 0.68730(15) 0.0595(5) Uani 1 1 d .
H15 H 0.1459 0.6938 0.7433 0.071 Uiso 1 1 calc R
C14 C 0.21352(7) 0.6254(3) 0.72315(15) 0.0694(5) Uani 1 1 d .
H14 H 0.2258 0.6363 0.8063 0.083 Uiso 1 1 calc R
C21 C 0.08212(5) 0.4273(2) -0.10487(14) 0.0484(4) Uani 1 1 d .
H21 H 0.0736 0.4826 -0.1790 0.058 Uiso 1 1 calc R
C22 C 0.12881(5) 0.4406(2) -0.04283(14) 0.0492(4) Uani 1 1 d .
H22 H 0.1515 0.5030 -0.0768 0.059 Uiso 1 1 calc R

loop_
_atom_site_aniso_label
_atom_site_aniso_U_11
_atom_site_aniso_U_22
_atom_site_aniso_U_33
_atom_site_aniso_U_23
_atom_site_aniso_U_13
_atom_site_aniso_U_12
O2 0.0423(6) 0.0863(9) 0.0630(8) 0.0063(7) -0.0066(5) -0.0093(6)
O4 0.0425(6) 0.0793(8) 0.0494(6) 0.0023(6) 0.0140(5) 0.0002(6)
O3 0.0477(7) 0.1137(12) 0.0791(9) 0.0196(8) 0.0166(6) 0.0314(7)
O1 0.0446(7) 0.1260(13) 0.0890(10) 0.0238(9) 0.0009(7) -0.0278(8)
N1 0.0359(6) 0.0613(8) 0.0342(6) -0.0035(6) 0.0039(5) 0.0012(6)
N3 0.0420(8) 0.0936(12) 0.0401(7) -0.0013(7) 0.0064(6) 0.0109(7)
N2 0.0502(8) 0.1011(12) 0.0375(7) -0.0036(7) 0.0041(6) 0.0108(8)
C24 0.0491(11) 0.0966(16) 0.0829(14) 0.0045(12) -0.0176(10) -0.0048(10)
C23 0.0386(9) 0.0717(12) 0.0514(9) -0.0066(8) 0.0090(7) -0.0055(8)
C20 0.0354(8) 0.0597(10) 0.0440(8) -0.0074(7) 0.0081(6) -0.0049(7)
C19 0.0449(9) 0.0844(13) 0.0550(10) 0.0085(9) 0.0081(8) -0.0195(9)
C18 0.0485(9) 0.0789(13) 0.0466(9) 0.0129(8) 0.0037(7) -0.0111(8)
C17 0.0372(8) 0.0551(9) 0.0386(7) -0.0062(7) 0.0074(6) -0.0023(7)
C3 0.0374(8) 0.0526(9) 0.0394(7) -0.0010(7) 0.0036(6) -0.0013(6)
C4 0.0414(8) 0.0550(9) 0.0364(7) -0.0050(7) 0.0051(6) -0.0007(7)
C5 0.0375(8) 0.0465(8) 0.0387(7) -0.0001(6) 0.0070(6) 0.0019(6)
C25 0.0359(7) 0.0464(8) 0.0365(7) -0.0058(6) 0.0051(6) -0.0004(6)
C30 0.0482(9) 0.0528(9) 0.0409(8) 0.0086(7) 0.0087(6) 0.0073(7)
C29 0.0422(8) 0.0517(9) 0.0445(8) 0.0028(7) 0.0036(6) 0.0124(7)
C28 0.0358(8) 0.0480(8) 0.0363(7) -0.0076(6) 0.0028(6) 0.0017(6)
C31 0.0379(8) 0.0601(10) 0.0438(8) -0.0088(7) 0.0055(7) 0.0023(7)
C32 0.0471(10) 0.0922(15) 0.0665(11) -0.0069(10) 0.0223(8) -0.0136(9)
C26 0.0370(8) 0.0539(9) 0.0403(8) 0.0039(7) 0.0025(6) 0.0100(7)
C27 0.0419(8) 0.0548(9) 0.0356(7) 0.0031(7) 0.0062(6) 0.0037(7)
C2 0.0347(8) 0.0618(10) 0.0396(8) -0.0010(7) 0.0074(6) -0.0009(7)
C1 0.0377(8) 0.0510(9) 0.0351(7) -0.0007(6) 0.0059(6) 0.0026(6)
C12 0.0364(8) 0.0483(9) 0.0409(8) 0.0015(6) 0.0027(6) 0.0032(6)
C7 0.0362(8) 0.0469(8) 0.0399(7) 0.0010(6) 0.0031(6) 0.0023(6)
C6 0.0358(8) 0.0461(8) 0.0383(7) 0.0008(6) 0.0049(6) 0.0015(6)
C8 0.0395(8) 0.0549(10) 0.0500(9) -0.0025(7) 0.0076(7) -0.0018(7)
C9 0.0370(8) 0.0608(11) 0.0623(10) -0.0037(8) 0.0023(7) -0.0049(7)
C10 0.0443(9) 0.0623(11) 0.0520(9) -0.0064(8) -0.0052(7) -0.0019(8)
C11 0.0446(9) 0.0603(10) 0.0414(8) -0.0039(7) -0.0008(6) 0.0024(7)
C13 0.0415(8) 0.0533(9) 0.0354(7) 0.0013(6) 0.0067(6) 0.0021(7)
C16 0.0432(9) 0.0961(14) 0.0484(9) -0.0004(9) 0.0109(7) 0.0124(9)
C15 0.0541(10) 0.0837(13) 0.0436(9) -0.0025(8) 0.0173(7) 0.0095(9)
C14 0.0619(11) 0.1114(17) 0.0351(8) -0.0062(9) 0.0073(8) 0.0102(11)
C21 0.0410(8) 0.0633(10) 0.0402(8) 0.0006(7) 0.0037(6) -0.0065(7)
C22 0.0396(8) 0.0654(11) 0.0431(8) 0.0009(7) 0.0073(6) -0.0123(7)

loop_
_atom_type_symbol
_atom_type_description
_atom_type_scat_dispersion_real
_atom_type_scat_dispersion_imag
_atom_type_scat_source
C C 0.0033 0.0016 'International Tables Vol C Tables 4.2.6.8 and 6.1.1.4'
H H 0.0000 0.0000 'International Tables Vol C Tables 4.2.6.8 and 6.1.1.4'
N N 0.0061 0.0033 'International Tables Vol C Tables 4.2.6.8 and 6.1.1.4'
O O 0.0106 0.0060 'International Tables Vol C Tables 4.2.6.8 and 6.1.1.4'

loop_
_geom_angle_atom_site_label_1
_geom_angle_atom_site_label_2
_geom_angle_atom_site_label_3
_geom_angle
C23 O2 C24 116.92(14)
C31 O4 C32 116.40(13)
C13 N1 C1 126.29(12)
C13 N1 C12 125.33(12)
C1 N1 C12 107.68(11)
C13 N3 C16 115.66(13)
C13 N2 C14 115.03(14)
O2 C24 H24A 109.5
O2 C24 H24B 109.5
H24A C24 H24B 109.5
O2 C24 H24C 109.5
H24A C24 H24C 109.5
H24B C24 H24C 109.5
O1 C23 O2 123.30(15)
O1 C23 C20 124.80(17)
O2 C23 C20 111.89(14)
C19 C20 C21 118.93(14)
C19 C20 C23 119.54(14)
C21 C20 C23 121.53(15)
C18 C19 C20 120.35(15)
C18 C19 H19 119.8
C20 C19 H19 119.8
C19 C18 C17 121.32(15)
C19 C18 H18 119.3
C17 C18 H18 119.3
C22 C17 C18 117.79(14)
C22 C17 C3 119.88(13)
C18 C17 C3 122.27(14)
C2 C3 C4 120.06(13)
C2 C3 C17 119.08(13)
C4 C3 C17 120.75(13)
C5 C4 C3 122.26(13)
C5 C4 H4 118.9
C3 C4 H4 118.9
C4 C5 C6 117.79(13)
C4 C5 C25 120.33(13)
C6 C5 C25 121.87(13)
C26 C25 C30 118.16(13)
C26 C25 C5 121.85(13)
C30 C25 C5 119.99(13)
C29 C30 C25 120.77(14)
C29 C30 H30 119.6
C25 C30 H30 119.6
C30 C29 C28 120.70(14)
C30 C29 H29 119.6
C28 C29 H29 119.6
C27 C28 C29 118.83(13)
C27 C28 C31 123.03(14)
C29 C28 C31 118.10(13)
O3 C31 O4 122.75(14)
O3 C31 C28 124.07(15)
O4 C31 C28 113.18(13)
O4 C32 H32A 109.5
O4 C32 H32B 109.5
H32A C32 H32B 109.5
O4 C32 H32C 109.5
H32A C32 H32C 109.5
H32B C32 H32C 109.5
C27 C26 C25 121.05(14)
C27 C26 H26 119.5
C25 C26 H26 119.5
C26 C27 C28 120.32(14)
C26 C27 H27 119.8
C28 C27 H27 119.8
C1 C2 C3 118.23(13)
C1 C2 H2 120.9
C3 C2 H2 120.9
C2 C1 C6 121.87(13)
C2 C1 N1 129.06(13)
C6 C1 N1 109.06(12)
C11 C12 C7 121.59(14)
C11 C12 N1 129.43(14)
C7 C12 N1 108.90(12)
C8 C7 C12 119.08(13)
C8 C7 C6 133.48(14)
C12 C7 C6 107.36(12)
C5 C6 C1 119.57(13)
C5 C6 C7 133.39(13)
C1 C6 C7 106.98(12)
C9 C8 C7 119.28(15)
C9 C8 H8 120.4
C7 C8 H8 120.4
C8 C9 C10 120.44(15)
C8 C9 H9 119.8
C10 C9 H9 119.8
C11 C10 C9 122.12(15)
C11 C10 H10 118.9
C9 C10 H10 118.9
C10 C11 C12 117.48(15)
C10 C11 H11 121.3
C12 C11 H11 121.3
N3 C13 N2 126.49(14)
N3 C13 N1 117.12(13)
N2 C13 N1 116.38(13)
N3 C16 C15 122.87(16)
N3 C16 H16 118.6
C15 C16 H16 118.6
C14 C15 C16 116.20(15)
C14 C15 H15 121.9
C16 C15 H15 121.9
N2 C14 C15 123.68(16)
N2 C14 H14 118.2
C15 C14 H14 118.2
C22 C21 C20 120.40(15)
C22 C21 H21 119.8
C20 C21 H21 119.8
C21 C22 C17 121.19(14)
C21 C22 H22 119.4
C17 C22 H22 119.4

loop_
_geom_bond_atom_site_label_1
_geom_bond_atom_site_label_2
_geom_bond_distance
O2 C23 1.328(2)
O2 C24 1.436(2)
O4 C31 1.3346(19)
O4 C32 1.4428(19)
O3 C31 1.1992(19)
O1 C23 1.202(2)
N1 C13 1.4033(18)
N1 C1 1.4113(18)
N1 C12 1.4181(18)
N3 C13 1.3223(19)
N3 C16 1.3385(19)
N2 C13 1.3234(19)
N2 C14 1.337(2)
C24 H24A 0.9600
C24 H24B 0.9600
C24 H24C 0.9600
C23 C20 1.482(2)
C20 C19 1.382(2)
C20 C21 1.386(2)
C19 C18 1.378(2)
C19 H19 0.9300
C18 C17 1.391(2)
C18 H18 0.9300
C17 C22 1.384(2)
C17 C3 1.480(2)
C3 C2 1.393(2)
C3 C4 1.399(2)
C4 C5 1.387(2)
C4 H4 0.9300
C5 C6 1.408(2)
C5 C25 1.4886(19)
C25 C26 1.388(2)
C25 C30 1.389(2)
C30 C29 1.377(2)
C30 H30 0.9300
C29 C28 1.387(2)
C29 H29 0.9300
C28 C27 1.383(2)
C28 C31 1.484(2)
C32 H32A 0.9600
C32 H32B 0.9600
C32 H32C 0.9600
C26 C27 1.382(2)
C26 H26 0.9300
C27 H27 0.9300
C2 C1 1.387(2)
C2 H2 0.9300
C1 C6 1.4096(19)
C12 C11 1.391(2)
C12 C7 1.404(2)
C7 C8 1.399(2)
C7 C6 1.454(2)
C8 C9 1.375(2)
C8 H8 0.9300
C9 C10 1.385(2)
C9 H9 0.9300
C10 C11 1.375(2)
C10 H10 0.9300
C11 H11 0.9300
C16 C15 1.356(2)
C16 H16 0.9300
C15 C14 1.350(2)
C15 H15 0.9300
C14 H14 0.9300
C21 C22 1.381(2)
C21 H21 0.9300
C22 H22 0.9300

loop_
_geom_torsion_atom_site_label_1
_geom_torsion_atom_site_label_2
_geom_torsion_atom_site_label_3
_geom_torsion_atom_site_label_4
_geom_torsion
C24 O2 C23 O1 -0.9(3)
C24 O2 C23 C20 178.76(15)
O1 C23 C20 C19 -5.4(3)
O2 C23 C20 C19 174.94(16)
O1 C23 C20 C21 174.00(18)
O2 C23 C20 C21 -5.7(2)
C21 C20 C19 C18 1.2(3)
C23 C20 C19 C18 -179.37(17)
C20 C19 C18 C17 -0.8(3)
C19 C18 C17 C22 -0.7(3)
C19 C18 C17 C3 176.57(16)
C22 C17 C3 C2 130.93(17)
C18 C17 C3 C2 -46.2(2)
C22 C17 C3 C4 -45.3(2)
C18 C17 C3 C4 137.57(17)
C2 C3 C4 C5 0.2(2)
C17 C3 C4 C5 176.39(14)
C3 C4 C5 C6 -3.9(2)
C3 C4 C5 C25 175.09(14)
C4 C5 C25 C26 58.1(2)
C6 C5 C25 C26 -122.95(17)
C4 C5 C25 C30 -122.01(16)
C6 C5 C25 C30 57.0(2)
C26 C25 C30 C29 3.5(2)
C5 C25 C30 C29 -176.45(14)
C25 C30 C29 C28 -0.1(2)
C30 C29 C28 C27 -2.9(2)
C30 C29 C28 C31 175.16(14)
C32 O4 C31 O3 -2.2(2)
C32 O4 C31 C28 176.76(13)
C27 C28 C31 O3 176.46(16)
C29 C28 C31 O3 -1.5(2)
C27 C28 C31 O4 -2.5(2)
C29 C28 C31 O4 179.54(14)
C30 C25 C26 C27 -3.9(2)
C5 C25 C26 C27 176.03(14)
C25 C26 C27 C28 0.9(2)
C29 C28 C27 C26 2.5(2)
C31 C28 C27 C26 -175.48(14)
C4 C3 C2 C1 3.7(2)
C17 C3 C2 C1 -172.52(14)
C3 C2 C1 C6 -3.9(2)
C3 C2 C1 N1 174.90(15)
C13 N1 C1 C2 -7.8(3)
C12 N1 C1 C2 -178.51(16)
C13 N1 C1 C6 171.19(14)
C12 N1 C1 C6 0.45(16)
C13 N1 C12 C11 6.4(3)
C1 N1 C12 C11 177.24(16)
C13 N1 C12 C7 -170.30(14)
C1 N1 C12 C7 0.55(17)
C11 C12 C7 C8 -1.0(2)
N1 C12 C7 C8 175.95(14)
C11 C12 C7 C6 -178.30(14)
N1 C12 C7 C6 -1.31(17)
C4 C5 C6 C1 3.6(2)
C25 C5 C6 C1 -175.36(14)
C4 C5 C6 C7 -173.15(16)
C25 C5 C6 C7 7.9(3)
C2 C1 C6 C5 0.3(2)
N1 C1 C6 C5 -178.80(13)
C2 C1 C6 C7 177.81(14)
N1 C1 C6 C7 -1.24(17)
C8 C7 C6 C5 1.9(3)
C12 C7 C6 C5 178.64(16)
C8 C7 C6 C1 -175.13(17)
C12 C7 C6 C1 1.56(17)
C12 C7 C8 C9 1.0(2)
C6 C7 C8 C9 177.42(17)
C7 C8 C9 C10 -0.3(3)
C8 C9 C10 C11 -0.4(3)
C9 C10 C11 C12 0.4(3)
C7 C12 C11 C10 0.3(2)
N1 C12 C11 C10 -176.01(15)
C16 N3 C13 N2 0.1(3)
C16 N3 C13 N1 -178.15(16)
C14 N2 C13 N3 -2.3(3)
C14 N2 C13 N1 176.03(17)
C1 N1 C13 N3 -19.3(2)
C12 N1 C13 N3 149.89(15)
C1 N1 C13 N2 162.28(16)
C12 N1 C13 N2 -28.6(2)
C13 N3 C16 C15 1.8(3)
N3 C16 C15 C14 -1.5(3)
C13 N2 C14 C15 2.6(3)
C16 C15 C14 N2 -0.9(3)
C19 C20 C21 C22 -0.2(2)
C23 C20 C21 C22 -179.55(15)
C20 C21 C22 C17 -1.4(2)
C18 C17 C22 C21 1.7(2)
C3 C17 C22 C21 -175.55(14)
